data_7720155
loop_
_publ_author_name
'Novikov, Anton P.'
'Volkov, Mikhail A.'
'Grigoriev, Mikhail S.'

_publ_section_title
;
 Crystallographic insights into (ImHR)<sub>2</sub>[TcBr<sub>6</sub>] (Im =
 imidazole, R = H, Me, Et): non-covalent interactions and mass
 spectrometry.
;
_journal_issue 9
_journal_name_full 'Dalton transactions (Cambridge, England : 2003)'
_journal_page_first 3990
_journal_page_last 3999
_journal_paper_doi 10.1039/d5dt03046c
_journal_volume 55
_journal_year 2026
_chemical_formula_moiety 'Br3 Tc0.5, C4 H7 N2'
_chemical_formula_sum 'C4 H7 Br3 N2 Tc0.5'
_chemical_formula_weight 371.85
_space_group_crystal_system triclinic
_space_group_IT_number 2
_space_group_name_Hall '-P 1'
_space_group_name_H-M_alt 'P -1'
_atom_sites_solution_hydrogens geom
_audit_creation_date 2025-07-07
_audit_creation_method
;
Olex2 1.5
(compiled 2024.02.16 svn.r378c4104 for OlexSys, GUI svn.r6928)
;
_audit_update_record
;
2025-12-02 deposited with the CCDC.	2026-02-11 downloaded from the CCDC.
;
_cell_angle_alpha 79.107(5)
_cell_angle_beta 86.065(5)
_cell_angle_gamma 66.969(5)
_cell_formula_units_Z 2
_cell_length_a 7.7095(8)
_cell_length_b 7.9065(8)
_cell_length_c 8.0783(8)
_cell_measurement_reflns_used 8224
_cell_measurement_temperature 100(2)
_cell_measurement_theta_max 39.976
_cell_measurement_theta_min 2.844
_cell_volume 444.99(8)
_computing_cell_refinement 'SAINT v7.68A (Bruker, 2009)'
_computing_data_reduction 'SAINT v7.68A (Bruker, 2009)'
_computing_molecular_graphics 'Olex2 1.5 (Dolomanov et al., 2009)'
_computing_publication_material 'Olex2 1.5 (Dolomanov et al., 2009)'
_computing_structure_refinement 'SHELXL 2018/3 (Sheldrick, 2015)'
_diffrn_ambient_temperature 100(2)
_diffrn_measured_fraction_theta_full 0.989
_diffrn_measured_fraction_theta_max 0.996
_diffrn_measurement_device_type 'Bruker KAPPA APEX II area-detector diffractometer'
_diffrn_radiation_type MoK\a
_diffrn_radiation_wavelength 0.71073
_diffrn_reflns_av_R_equivalents 0.0369
_diffrn_reflns_av_unetI/netI 0.0372
_diffrn_reflns_Laue_measured_fraction_full 0.989
_diffrn_reflns_Laue_measured_fraction_max 0.996
_diffrn_reflns_limit_h_max 13
_diffrn_reflns_limit_h_min -13
_diffrn_reflns_limit_k_max 14
_diffrn_reflns_limit_k_min -14
_diffrn_reflns_limit_l_max 14
_diffrn_reflns_limit_l_min -14
_diffrn_reflns_number 18576
_diffrn_reflns_point_group_measured_fraction_full 0.989
_diffrn_reflns_point_group_measured_fraction_max 0.996
_diffrn_reflns_theta_full 25.242
_diffrn_reflns_theta_max 39.996
_diffrn_reflns_theta_min 4.157
_exptl_absorpt_coefficient_mu 14.270
_exptl_absorpt_correction_T_max 0.7479
_exptl_absorpt_correction_T_min 0.5018
_exptl_absorpt_correction_type multi-scan
_exptl_absorpt_process_details
;
SADABS-2008/1 (Bruker,2008) was used for absorption correction.
wR2(int) was 0.0949 before and 0.0470 after correction.
The Ratio of minimum to maximum transmission is 0.6709.
The \l/2 correction factor is 0.0015.
;
_exptl_crystal_colour orange
_exptl_crystal_colour_primary orange
_exptl_crystal_density_diffrn 2.775
_exptl_crystal_description fragment
_exptl_crystal_F_000 343
_exptl_crystal_size_max 0.36
_exptl_crystal_size_mid 0.2
_exptl_crystal_size_min 0.18
_refine_diff_density_max 1.264
_refine_diff_density_min -1.307
_refine_diff_density_rms 0.204
_refine_ls_extinction_method none
_refine_ls_goodness_of_fit_ref 1.041
_refine_ls_hydrogen_treatment constr
_refine_ls_matrix_type full
_refine_ls_number_parameters 89
_refine_ls_number_reflns 5509
_refine_ls_number_restraints 0
_refine_ls_restrained_S_all 1.041
_refine_ls_R_factor_all 0.0368
_refine_ls_R_factor_gt 0.0282
_refine_ls_shift/su_max 0.000
_refine_ls_shift/su_mean 0.000
_refine_ls_structure_factor_coef Fsqd
_refine_ls_weighting_details 'w=1/[\s^2^(Fo^2^)+(0.0312P)^2^+0.3930P] where P=(Fo^2^+2Fc^2^)/3'
_refine_ls_weighting_scheme calc
_refine_ls_wR_factor_gt 0.0679
_refine_ls_wR_factor_ref 0.0705
_reflns_Friedel_coverage 0.000
_reflns_number_gt 4696
_reflns_number_total 5509
_reflns_threshold_expression 'I > 2\s(I)'
_cod_data_source_file d5dt03046c2.cif
_cod_data_source_block tcm
_cod_depositor_comments 'Adding full bibliography for 7720152--7720155.cif.'
_cod_original_formula_sum 'C4 H7 Br3 N2 Tc0.50'
_cod_database_code 7720155
_shelx_shelxl_version_number 2018/3
_shelx_space_group_comment
;
The symmetry employed for this shelxl refinement is uniquely defined
by the following loop, which should always be used as a source of
symmetry information in preference to the above space-group names.
They are only intended as comments.
;
_shelx_estimated_absorpt_t_max 0.183
_shelx_estimated_absorpt_t_min 0.079
_olex2_refinement_description
;
1.a Aromatic/amide H refined with riding coordinates:
 N1(H1), N2(H2), C3(H3), C4(H4)
1.b Idealised Me refined as rotating group:
 C2(H2A,H2B,H2C)
;
_olex2_submission_special_instructions 'No special instructions were received'

loop_
_space_group_symop_operation_xyz
'x, y, z'
'-x, -y, -z'

loop_
_atom_site_label
_atom_site_type_symbol
_atom_site_fract_x
_atom_site_fract_y
_atom_site_fract_z
_atom_site_U_iso_or_equiv
_atom_site_adp_type
_atom_site_occupancy
_atom_site_site_symmetry_order
_atom_site_calc_flag
_atom_site_refinement_flags_posn
_atom_site_refinement_flags_adp
_atom_site_refinement_flags_occupancy
_atom_site_disorder_assembly
_atom_site_disorder_group
Tc1 Tc 0.000000 0.000000 0.500000 0.00821(4) Uani 1 2 d S . P . .
Br1 Br -0.28613(3) 0.29672(3) 0.48546(2) 0.01317(4) Uani 1 1 d . . . . .
Br2 Br 0.05881(3) 0.09183(3) 0.19248(2) 0.01238(4) Uani 1 1 d . . . . .
Br3 Br 0.19757(3) 0.16005(3) 0.58385(2) 0.01290(4) Uani 1 1 d . . . . .
N1 N 0.4401(3) 0.2464(3) 0.1884(3) 0.0220(4) Uani 1 1 d . . . . .
H1 H 0.446566 0.206337 0.298031 0.026 Uiso 1 1 calc R U . . .
N2 N 0.3443(3) 0.4143(3) -0.0635(2) 0.0196(3) Uani 1 1 d . . . . .
H2 H 0.276598 0.503129 -0.143848 0.023 Uiso 1 1 calc R U . . .
C1 C 0.3049(2) 0.3973(2) 0.1069(2) 0.0086(2) Uani 1 1 d . . . . .
C2 C 0.1415(3) 0.5249(3) 0.1852(3) 0.0172(3) Uani 1 1 d . . . . .
H2A H 0.118508 0.653987 0.132085 0.026 Uiso 1 1 calc R U . . .
H2B H 0.166192 0.508258 0.305839 0.026 Uiso 1 1 calc R U . . .
H2C H 0.030434 0.497950 0.170176 0.026 Uiso 1 1 calc R U . . .
C3 C 0.5638(3) 0.1666(3) 0.0757(3) 0.0150(3) Uani 1 1 d . . . . .
H3 H 0.674337 0.056340 0.100667 0.018 Uiso 1 1 calc R U . . .
C4 C 0.5065(3) 0.2690(3) -0.0836(3) 0.0179(4) Uani 1 1 d . . . . .
H4 H 0.568859 0.242555 -0.186799 0.021 Uiso 1 1 calc R U . . .

loop_
_atom_site_aniso_label
_atom_site_aniso_U_11
_atom_site_aniso_U_22
_atom_site_aniso_U_33
_atom_site_aniso_U_23
_atom_site_aniso_U_13
_atom_site_aniso_U_12
Tc1 0.00836(8) 0.00815(8) 0.00675(7) -0.00078(6) 0.00040(6) -0.00204(6)
Br1 0.01219(8) 0.01112(8) 0.01137(8) -0.00226(6) -0.00092(6) 0.00093(6)
Br2 0.01416(8) 0.01349(8) 0.00758(7) -0.00011(5) 0.00158(6) -0.00431(6)
Br3 0.01394(8) 0.01337(8) 0.01262(8) -0.00117(6) -0.00079(6) -0.00694(6)
N1 0.0198(8) 0.0246(9) 0.0198(8) 0.0029(7) -0.0031(7) -0.0093(7)
N2 0.0202(8) 0.0219(8) 0.0145(7) 0.0002(6) -0.0006(6) -0.0073(7)
C1 0.0078(6) 0.0098(6) 0.0087(6) -0.0002(5) -0.0007(5) -0.0046(5)
C2 0.0163(8) 0.0187(9) 0.0173(8) -0.0051(7) 0.0031(7) -0.0070(7)
C3 0.0094(7) 0.0134(7) 0.0192(8) 0.0006(6) -0.0011(6) -0.0027(6)
C4 0.0171(8) 0.0206(9) 0.0162(8) -0.0040(7) 0.0033(7) -0.0078(7)

loop_
_atom_type_symbol
_atom_type_description
_atom_type_scat_dispersion_real
_atom_type_scat_dispersion_imag
_atom_type_scat_source
C C 0.0033 0.0016 'International Tables Vol C Tables 4.2.6.8 and 6.1.1.4'
H H 0.0000 0.0000 'International Tables Vol C Tables 4.2.6.8 and 6.1.1.4'
Br Br -0.2901 2.4595 'International Tables Vol C Tables 4.2.6.8 and 6.1.1.4'
N N 0.0061 0.0033 'International Tables Vol C Tables 4.2.6.8 and 6.1.1.4'
Tc Tc -1.4390 0.7593 'International Tables Vol C Tables 4.2.6.8 and 6.1.1.4'

loop_
_geom_angle_atom_site_label_1
_geom_angle_atom_site_label_2
_geom_angle_atom_site_label_3
_geom_angle
_geom_angle_site_symmetry_1
_geom_angle_site_symmetry_3
_geom_angle_publ_flag
Br1 Tc1 Br1 180.0 . 2_556 ?
Br1 Tc1 Br2 90.361(10) 2_556 . ?
Br1 Tc1 Br2 89.640(9) . . ?
Br1 Tc1 Br2 89.639(9) 2_556 2_556 ?
Br1 Tc1 Br2 90.360(9) . 2_556 ?
Br1 Tc1 Br3 90.069(11) . . ?
Br1 Tc1 Br3 89.931(11) . 2_556 ?
Br1 Tc1 Br3 90.069(11) 2_556 2_556 ?
Br1 Tc1 Br3 89.931(11) 2_556 . ?
Br2 Tc1 Br2 180.0 2_556 . ?
Br2 Tc1 Br3 91.409(9) . . ?
Br2 Tc1 Br3 88.590(9) 2_556 . ?
Br2 Tc1 Br3 91.410(9) 2_556 2_556 ?
Br2 Tc1 Br3 88.591(8) . 2_556 ?
Br3 Tc1 Br3 180.0 . 2_556 ?
C1 N1 H1 125.9 . . ?
C3 N1 H1 125.9 . . ?
C3 N1 C1 108.12(19) . . ?
C1 N2 H2 126.4 . . ?
C4 N2 H2 126.4 . . ?
C4 N2 C1 107.15(18) . . ?
N1 C1 N2 108.91(18) . . ?
N1 C1 C2 125.46(19) . . ?
N2 C1 C2 125.63(18) . . ?
C1 C2 H2A 109.5 . . ?
C1 C2 H2B 109.5 . . ?
C1 C2 H2C 109.5 . . ?
H2A C2 H2B 109.5 . . ?
H2A C2 H2C 109.5 . . ?
H2B C2 H2C 109.5 . . ?
N1 C3 H3 125.3 . . ?
N1 C3 C4 109.35(19) . . ?
C4 C3 H3 125.3 . . ?
N2 C4 C3 106.48(19) . . ?
N2 C4 H4 126.8 . . ?
C3 C4 H4 126.8 . . ?

loop_
_geom_bond_atom_site_label_1
_geom_bond_atom_site_label_2
_geom_bond_distance
_geom_bond_site_symmetry_2
_geom_bond_publ_flag
Tc1 Br1 2.5032(3) . ?
Tc1 Br1 2.5032(3) 2_556 ?
Tc1 Br2 2.5150(3) 2_556 ?
Tc1 Br2 2.5150(3) . ?
Tc1 Br3 2.5207(3) 2_556 ?
Tc1 Br3 2.5207(3) . ?
N1 H1 0.8800 . ?
N1 C1 1.330(3) . ?
N1 C3 1.328(3) . ?
N2 H2 0.8800 . ?
N2 C1 1.382(3) . ?
N2 C4 1.352(3) . ?
C1 C2 1.464(3) . ?
C2 H2A 0.9800 . ?
C2 H2B 0.9800 . ?
C2 H2C 0.9800 . ?
C3 H3 0.9500 . ?
C3 C4 1.382(3) . ?
C4 H4 0.9500 . ?

loop_
_geom_hbond_atom_site_label_D
_geom_hbond_atom_site_label_H
_geom_hbond_atom_site_label_A
_geom_hbond_distance_DH
_geom_hbond_distance_HA
_geom_hbond_distance_DA
_geom_hbond_angle_DHA
_geom_hbond_site_symmetry_A
_geom_hbond_publ_flag
N1 H1 Br1 0.88 3.01 3.476(2) 115.4 1_655 yes
N1 H1 Br3 0.88 2.96 3.677(2) 139.7 . yes
N2 H2 Br1 0.88 2.92 3.675(2) 144.6 2_565 yes
C3 H3 Br3 0.95 2.79 3.451(2) 127.6 2_656 yes

loop_
_geom_torsion_atom_site_label_1
_geom_torsion_atom_site_label_2
_geom_torsion_atom_site_label_3
_geom_torsion_atom_site_label_4
_geom_torsion
_geom_torsion_site_symmetry_1
_geom_torsion_site_symmetry_2
_geom_torsion_site_symmetry_3
_geom_torsion_site_symmetry_4
_geom_torsion_publ_flag
N1 C3 C4 N2 0.3(3) . . . . ?
C1 N1 C3 C4 -0.1(3) . . . . ?
C1 N2 C4 C3 -0.4(2) . . . . ?
C3 N1 C1 N2 -0.2(2) . . . . ?
C3 N1 C1 C2 -179.91(19) . . . . ?
C4 N2 C1 N1 0.4(2) . . . . ?
C4 N2 C1 C2 -179.9(2) . . . . ?
